data_2011676
loop_
_publ_author_name
'Popovi\'c, Zora'
'Mrvo\<s-Sermek, Draginja'
'Soldin, \<Zeljka'
'Trali\'c-Kulenovi\'c, Vesna'

_publ_section_title <i>catena</i>-Poly[[(2-methyl-1,3-benzothiazole-<i>N</i>)mercury(II)]-di-\m-chloro]
_journal_issue 1
_journal_name_full 'Acta Crystallographica Section C'
_journal_page_first 20
_journal_page_last 21
_journal_paper_doi 10.1107/S0108270100013846
_journal_volume 57
_journal_year 2001
_chemical_formula_iupac '[HgCl2 (C8 H7 NS)]'
_chemical_formula_moiety 'C8 H7 Cl2 Hg1 N1 S1'
_chemical_formula_sum 'C8 H7 Cl2 Hg N S'
_chemical_formula_weight 420.70
_chemical_name_common 'mercury(II) complex of benzothiazole'
_chemical_name_systematic
;
Catena-(2-methyl-benzo-1-thia-3-azolium-\m-dichloromercurate(II))
;
_space_group_IT_number 14
_symmetry_cell_setting monoclinic
_symmetry_space_group_name_Hall '-P 2yn'
_symmetry_space_group_name_H-M 'P 1 21/n 1'
_cell_angle_alpha 90.00
_cell_angle_beta 94.69(3)
_cell_angle_gamma 90.00
_cell_formula_units_Z 4
_cell_length_a 7.3460(10)
_cell_length_b 9.6957(6)
_cell_length_c 14.9150(10)
_cell_measurement_reflns_used 27
_cell_measurement_temperature 293(2)
_cell_measurement_theta_max 18.0
_cell_measurement_theta_min 8.2
_cell_volume 1058.76(18)
_computing_cell_refinement STADI4
_computing_data_collection 'STADI4 (Stoe & Cie, 1995)'
_computing_data_reduction 'X-RED (Stoe & Cie, 1995)'
_computing_molecular_graphics 'ORTEP-3 for Windows (Farrugia, 1997)'
_computing_publication_material SHELXL97
_computing_structure_refinement 'SHELXL97 (Sheldrick, 1997)'
_computing_structure_solution 'SHELXS97 (Sheldrick, 1997)'
_diffrn_ambient_temperature 293(2)
_diffrn_measurement_device_type 'Philips PW1100 updated by Stoe'
_diffrn_measurement_method \q/2\q
_diffrn_radiation_monochromator graphite
_diffrn_radiation_source 'Sealed X-ray tube'
_diffrn_radiation_type MoK\a
_diffrn_radiation_wavelength .71073
_diffrn_reflns_av_R_equivalents .0165
_diffrn_reflns_av_sigmaI/netI .0419
_diffrn_reflns_limit_h_max 9
_diffrn_reflns_limit_h_min -9
_diffrn_reflns_limit_k_max 12
_diffrn_reflns_limit_k_min 0
_diffrn_reflns_limit_l_max 19
_diffrn_reflns_limit_l_min 0
_diffrn_reflns_number 2364
_diffrn_reflns_theta_max 27.02
_diffrn_reflns_theta_min 2.51
_diffrn_standards_decay_% 2.2
_diffrn_standards_interval_time 120
_diffrn_standards_number 4
_exptl_absorpt_coefficient_mu 15.189
_exptl_absorpt_correction_T_max .153
_exptl_absorpt_correction_T_min .047
_exptl_absorpt_correction_type integration
_exptl_absorpt_process_details '(Stoe & Cie, 1995)'
_exptl_crystal_colour Colourless
_exptl_crystal_density_diffrn 2.639
_exptl_crystal_density_meas ?
_exptl_crystal_density_method 'not measured'
_exptl_crystal_description Prismatic
_exptl_crystal_F_000 768
_exptl_crystal_size_max .54
_exptl_crystal_size_mid .22
_exptl_crystal_size_min .15
_refine_diff_density_max 2.176
_refine_diff_density_min -2.738
_refine_ls_extinction_coef .0026(4)
_refine_ls_extinction_method 'SHELXL97 (Sheldrick, 1997)'
_refine_ls_goodness_of_fit_ref 1.056
_refine_ls_hydrogen_treatment constr
_refine_ls_matrix_type full
_refine_ls_number_parameters 119
_refine_ls_number_reflns 2279
_refine_ls_number_restraints 0
_refine_ls_restrained_S_all 1.056
_refine_ls_R_factor_all .0797
_refine_ls_R_factor_gt .0475
_refine_ls_shift/su_max <0.001
_refine_ls_shift/su_mean .000
_refine_ls_structure_factor_coef Fsqd
_refine_ls_weighting_details 'calc w = 1/[\s^2^(Fo^2^)+(0.0887P)^2^] where P=(Fo^2^+2Fc^2^)/3'
_refine_ls_weighting_scheme calc
_refine_ls_wR_factor_ref .1345
_reflns_number_gt 1629
_reflns_number_total 2279
_reflns_threshold_expression I>2\s(I)
_cod_data_source_file av1065.cif
_cod_data_source_block I
_cod_depositor_comments
;
The following automatic conversions were performed:
'_symmetry_cell_setting' value 'Monoclinic' changed to 'monoclinic'
according to '/home/saulius/struct/CIF-dictionaries/cif_core.dic'
dictionary named 'cif_core.dic' version 2.4.1 from 2010-06-29.

Automatic conversion script
Id: cif_fix_enum 1527 2010-12-29 10:47:43Z saulius 

The following automatic conversions were performed:

'_symmetry_cell_setting' value 'Monoclinic' changed to 'monoclinic'
according to /home/saulius/struct/CIF-dictionaries/cif_core.dic
dictionary named 'cif_core.dic' version 2.4.1 from 2010-06-29.

Automatic conversion script
Id: cif_fix_values 1715 2011-07-08 13:25:40Z adriana 

The following automatic conversions were performed:

'_exptl_crystal_density_meas' value 'none' was changed to '?' - the
value is perceived as not measured.

Automatic conversion script
Id: cif_fix_values 3008 2015-01-20 13:52:24Z robertas 
;
_cod_original_cell_volume 1058.76(17)
_cod_original_sg_symbol_H-M 'P 21/n'
_cod_original_formula_sum 'C8 H7 Cl2 Hg1 N1 S1'
_cod_database_code 2011676

loop_
_symmetry_equiv_pos_as_xyz
'x, y, z'
'-x+1/2, y+1/2, -z+1/2'
'-x, -y, -z'
'x-1/2, -y-1/2, z-1/2'

loop_
_atom_site_label
_atom_site_fract_x
_atom_site_fract_y
_atom_site_fract_z
_atom_site_U_iso_or_equiv
_atom_site_adp_type
_atom_site_calc_flag
_atom_site_refinement_flags
_atom_site_occupancy
_atom_site_disorder_assembly
_atom_site_disorder_group
_atom_site_type_symbol
Hg .24985(5) .06439(4) .01208(3) .0448(2) Uani d . 1 . . Hg
Cl1 .4387(4) -.1001(3) .10017(17) .0460(6) Uani d . 1 . . Cl
Cl2 .0541(3) -.0193(3) -.11823(16) .0435(6) Uani d . 1 . . Cl
S1 .2955(4) .5257(3) .11267(19) .0490(7) Uani d . 1 . . S
C2 .2888(13) .3470(10) .1153(6) .038(2) Uani d . 1 . . C
C21 .3131(17) .2736(12) .2009(7) .056(3) Uani d . 1 . . C
H211 .3311 .3390 .2491 .083 Uiso calc R 1 . . H
H212 .4178 .2144 .2009 .083 Uiso calc R 1 . . H
H213 .2064 .2193 .2088 .083 Uiso calc R 1 . . H
N3 .2620(11) .2916(8) .0373(5) .0370(18) Uani d . 1 . . N
C4 .2382(13) .3864(11) -.0348(6) .0349(19) Uani d . 1 . . C
C5 .2504(11) .5249(13) -.0040(6) .037(2) Uani d . 1 . . C
C6 .2323(13) .6329(11) -.0624(8) .045(2) Uani d . 1 . . C
H6 .2443 .7233 -.0420 .054 Uiso calc R 1 . . H
C7 .1960(17) .6050(12) -.1525(9) .059(3) Uani d . 1 . . C
H7 .1802 .6775 -.1932 .071 Uiso calc R 1 . . H
C8 .1823(16) .4684(12) -.1841(8) .053(3) Uani d . 1 . . C
H8 .1573 .4513 -.2452 .063 Uiso calc R 1 . . H
C9 .2059(15) .3601(12) -.1246(6) .045(2) Uani d . 1 . . C
H9 .1998 .2696 -.1455 .054 Uiso calc R 1 . . H

loop_
_atom_site_aniso_label
_atom_site_aniso_U_11
_atom_site_aniso_U_22
_atom_site_aniso_U_33
_atom_site_aniso_U_12
_atom_site_aniso_U_13
_atom_site_aniso_U_23
Hg .0501(3) .0338(3) .0499(3) .00136(17) .00107(17) .00100(16)
Cl1 .0449(15) .0474(14) .0458(13) .0073(11) .0047(10) .0097(10)
Cl2 .0428(14) .0475(13) .0400(12) -.0062(11) .0021(10) -.0016(10)
S1 .0629(19) .0352(13) .0489(15) -.0016(12) .0044(12) -.0127(11)
C2 .032(5) .038(5) .042(5) -.008(4) .003(4) -.006(4)
C21 .069(8) .048(6) .047(6) -.004(6) -.008(5) .006(5)
N3 .046(5) .029(4) .036(4) .001(4) .003(3) -.004(3)
C4 .036(5) .032(5) .037(5) .001(4) .006(4) .004(4)
C5 .026(5) .049(6) .034(5) .003(4) .000(4) -.004(4)
C6 .034(5) .030(5) .070(7) -.008(4) -.001(5) .001(5)
C7 .063(8) .045(6) .069(8) .005(6) .002(6) .018(6)
C8 .061(8) .055(7) .043(6) .004(6) .008(5) .008(5)
C9 .058(7) .047(6) .029(5) .005(5) -.002(4) .002(4)

loop_
_atom_type_symbol
_atom_type_description
_atom_type_scat_dispersion_real
_atom_type_scat_dispersion_imag
_atom_type_scat_source
Hg Hg -2.3894 9.2266 'International Tables Vol C Tables 4.2.6.8 and 6.1.1.4'
C C .0033 .0016 'International Tables Vol C Tables 4.2.6.8 and 6.1.1.4'
N N .0061 .0033 'International Tables Vol C Tables 4.2.6.8 and 6.1.1.4'
S S .1246 .1234 'International Tables Vol C Tables 4.2.6.8 and 6.1.1.4'
H H .0000 .0000 'International Tables Vol C Tables 4.2.6.8 and 6.1.1.4'
Cl Cl .1484 .1585 'International Tables Vol C Tables 4.2.6.8 and 6.1.1.4'

loop_
_geom_angle_atom_site_label_1
_geom_angle_atom_site_label_2
_geom_angle_atom_site_label_3
_geom_angle_site_symmetry_1
_geom_angle_site_symmetry_3
_geom_angle
_geom_angle_publ_flag
N3 Hg Cl1 . . 122.9(2) yes
N3 Hg Cl2 . . 118.1(2) yes
Cl1 Hg Cl2 . . 118.84(9) yes
N3 Hg Cl2 . 3 94.6(2) yes
Cl1 Hg Cl2 . 3 92.12(8) yes
Cl2 Hg Cl2 . 3 87.40(8) yes
N3 Hg Cl1 . 3_655 87.6(2) yes
Cl1 Hg Cl1 . 3_655 87.08(8) yes
Cl2 Hg Cl1 . 3_655 91.18(8) yes
Cl2 Hg Cl1 3 3_655 177.80(7) yes
Hg Cl1 Hg . 3_655 92.92(8) yes
Hg Cl2 Hg . 3 92.60(8) yes
C2 S1 C5 . . 90.9(5) no
N3 C2 C21 . . 126.0(9) no
N3 C2 S1 . . 113.6(7) no
C21 C2 S1 . . 120.4(7) no
C2 C21 H211 . . 109.5 no
C2 C21 H212 . . 109.5 no
H211 C21 H212 . . 109.5 no
C2 C21 H213 . . 109.5 no
H211 C21 H213 . . 109.5 no
H212 C21 H213 . . 109.5 no
C2 N3 C4 . . 114.7(9) no
C2 N3 Hg . . 124.5(7) no
C4 N3 Hg . . 120.8(6) no
C9 C4 N3 . . 128.7(10) no
C9 C4 C5 . . 119.8(9) no
N3 C4 C5 . . 111.5(8) no
C6 C5 C4 . . 121.2(9) no
C6 C5 S1 . . 129.5(10) no
C4 C5 S1 . . 109.2(8) no
C5 C6 C7 . . 118.4(10) no
C5 C6 H6 . . 120.8 no
C7 C6 H6 . . 120.8 no
C6 C7 C8 . . 121.0(11) no
C6 C7 H7 . . 119.5 no
C8 C7 H7 . . 119.5 no
C9 C8 C7 . . 120.1(11) no
C9 C8 H8 . . 120.0 no
C7 C8 H8 . . 120.0 no
C4 C9 C8 . . 119.4(10) no
C4 C9 H9 . . 120.3 no
C8 C9 H9 . . 120.3 no

loop_
_geom_bond_atom_site_label_1
_geom_bond_atom_site_label_2
_geom_bond_site_symmetry_2
_geom_bond_distance
_geom_bond_publ_flag
Hg N3 . 2.236(8) yes
Hg Cl1 . 2.428(3) yes
Hg Cl2 . 2.459(3) yes
Hg Cl2 3 2.874(3) yes
Hg Cl1 3_655 2.964(3) yes
Cl1 Hg 3_655 2.964(3) no
Cl2 Hg 3 2.874(3) no
S1 C2 . 1.734(10) no
S1 C5 . 1.744(9) no
C2 N3 . 1.282(12) no
C2 C21 . 1.459(14) no
C21 H211 . .9600 no
C21 H212 . .9600 no
C21 H213 . .9600 no
N3 C4 . 1.415(13) no
C4 C9 . 1.365(13) no
C4 C5 . 1.420(16) no
C5 C6 . 1.362(15) no
C6 C7 . 1.375(17) no
C6 H6 . .9300 no
C7 C8 . 1.406(16) no
C7 H7 . .9300 no
C8 C9 . 1.376(14) no
C8 H8 . .9300 no
C9 H9 . .9300 no

loop_
_geom_torsion_atom_site_label_1
_geom_torsion_atom_site_label_2
_geom_torsion_atom_site_label_3
_geom_torsion_atom_site_label_4
_geom_torsion
_geom_torsion_publ_flag
C5 S1 C2 N3 2.0(8) no
C5 S1 C2 C21 -178.2(9) no
C21 C2 N3 C4 178.5(10) no
S1 C2 N3 C4 -1.7(11) no
C2 N3 C4 C9 -179.3(9) no
C2 N3 C4 C5 .3(12) no
C9 C4 C5 C6 -.7(14) no
N3 C4 C5 C6 179.7(8) no
C9 C4 C5 S1 -179.2(8) no
N3 C4 C5 S1 1.2(10) no
C2 S1 C5 C6 179.9(9) no
C2 S1 C5 C4 -1.8(7) no
C4 C5 C6 C7 2.0(15) no
S1 C5 C6 C7 -179.9(8) no
C5 C6 C7 C8 -1.6(17) no
C6 C7 C8 C9 -.2(19) no
N3 C4 C9 C8 178.4(10) no
C5 C4 C9 C8 -1.1(15) no
C7 C8 C9 C4 1.6(18) no
